data_7153992
loop_
_publ_author_name
'Putapatri, Siddamal Reddy'
'Kanwal, Abhinav'
'Sridhar, Balasubramanian'
'Banerjee, Sanjay K.'
'Kantevari, Srinivas'

_publ_section_title
;
 Synthesis of l-rhamnose derived chiral bicyclic triazoles as novel
 sodium-glucose transporter (SGLT) inhibitors.
;
_journal_issue 42
_journal_name_full 'Organic &amp; biomolecular chemistry'
_journal_page_first 8415
_journal_page_last 8421
_journal_paper_doi 10.1039/c4ob01319k
_journal_volume 12
_journal_year 2014
_chemical_absolute_configuration rm
_chemical_formula_moiety 'C13 H15 N3 O3'
_chemical_formula_sum 'C13 H15 N3 O3'
_chemical_formula_weight 261.28
_chemical_name_systematic
; 
(4S,5R,6S,7R)-7-methyl-3-phenyl-4,5,6,7-tetrahydro-[1,2,3]triazolo
[1,5-a]pyridine-4,5,6-triol 
;
_space_group_IT_number 19
_symmetry_cell_setting orthorhombic
_symmetry_space_group_name_Hall 'P 2ac 2ab'
_symmetry_space_group_name_H-M 'P 21 21 21'
_atom_sites_solution_hydrogens geom
_atom_sites_solution_primary direct
_atom_sites_solution_secondary difmap
_audit_creation_method SHELXL-97
_cell_angle_alpha 90.00
_cell_angle_beta 90.00
_cell_angle_gamma 90.00
_cell_formula_units_Z 4
_cell_length_a 7.0280(11)
_cell_length_b 12.5922(19)
_cell_length_c 14.037(2)
_cell_measurement_reflns_used 7068
_cell_measurement_temperature 294(2)
_cell_measurement_theta_max 27.98
_cell_measurement_theta_min 2.90
_cell_volume 1242.2(3)
_computing_cell_refinement 'SAINT (Bruker, 2001)'
_computing_data_collection 'SMART (Bruker, 2001)'
_computing_data_reduction SAINT
_computing_molecular_graphics 'SHELXTL/PC (Sheldrick, 1990)'
_computing_publication_material SHELXL97
_computing_structure_refinement 'SHELXL-97 (Sheldrick, 2008)'
_computing_structure_solution 'SHELXS-97 (Sheldrick, 2008)'
_diffrn_ambient_temperature 294(2)
_diffrn_measured_fraction_theta_full 1.000
_diffrn_measured_fraction_theta_max 1.000
_diffrn_measurement_device 'Bruker SMART APEX CCD area-detector'
_diffrn_measurement_device_type 'CCD Area Detector'
_diffrn_measurement_method '\w scan'
_diffrn_radiation_monochromator graphite
_diffrn_radiation_source 'fine-focus sealed tube'
_diffrn_radiation_type MoK\a
_diffrn_radiation_wavelength 0.71073
_diffrn_reflns_av_R_equivalents 0.0228
_diffrn_reflns_av_sigmaI/netI 0.0114
_diffrn_reflns_limit_h_max 8
_diffrn_reflns_limit_h_min -8
_diffrn_reflns_limit_k_max 14
_diffrn_reflns_limit_k_min -14
_diffrn_reflns_limit_l_max 16
_diffrn_reflns_limit_l_min -16
_diffrn_reflns_number 11307
_diffrn_reflns_theta_full 25.00
_diffrn_reflns_theta_max 25.00
_diffrn_reflns_theta_min 2.17
_diffrn_standards_number 0
_exptl_absorpt_coefficient_mu 0.101
_exptl_absorpt_correction_type none
_exptl_crystal_colour colorless
_exptl_crystal_density_diffrn 1.397
_exptl_crystal_density_method 'not measured'
_exptl_crystal_description block
_exptl_crystal_F_000 552
_exptl_crystal_size_max 0.22
_exptl_crystal_size_mid 0.19
_exptl_crystal_size_min 0.14
_refine_diff_density_max 0.125
_refine_diff_density_min -0.163
_refine_diff_density_rms 0.030
_refine_ls_extinction_method none
_refine_ls_goodness_of_fit_ref 1.060
_refine_ls_hydrogen_treatment mixed
_refine_ls_matrix_type full
_refine_ls_number_parameters 185
_refine_ls_number_reflns 1285
_refine_ls_number_restraints 0
_refine_ls_restrained_S_all 1.060
_refine_ls_R_factor_all 0.0286
_refine_ls_R_factor_gt 0.0277
_refine_ls_shift/su_max 0.000
_refine_ls_shift/su_mean 0.000
_refine_ls_structure_factor_coef Fsqd
_refine_ls_weighting_details 'calc w=1/[\s^2^(Fo^2^)+(0.0481P)^2^+0.1129P] where P=(Fo^2^+2Fc^2^)/3'
_refine_ls_weighting_scheme calc
_refine_ls_wR_factor_gt 0.0720
_refine_ls_wR_factor_ref 0.0727
_reflns_number_gt 1239
_reflns_number_total 1285
_reflns_threshold_expression I>2\s(I)
_cod_data_source_file c4ob01319k2.cif
_cod_data_source_block as42m
_cod_depositor_comments 'Adding full bibliography for 7153992--7153993.cif.'
_cod_database_code 7153992

loop_
_symmetry_equiv_pos_as_xyz
'x, y, z'
'-x+1/2, -y, z+1/2'
'-x, y+1/2, -z+1/2'
'x+1/2, -y+1/2, -z'

loop_
_atom_site_label
_atom_site_type_symbol
_atom_site_fract_x
_atom_site_fract_y
_atom_site_fract_z
_atom_site_U_iso_or_equiv
_atom_site_adp_type
_atom_site_occupancy
_atom_site_symmetry_multiplicity
_atom_site_calc_flag
_atom_site_refinement_flags
C1 C 0.1025(2) 0.78074(12) 0.70865(11) 0.0325(4) Uani 1 1 d .
C2 C -0.1077(2) 0.75761(13) 0.71144(13) 0.0366(4) Uani 1 1 d .
H2 H -0.1394 0.7096 0.6588 0.044 Uiso 1 1 calc R
C3 C -0.1677(3) 0.70526(14) 0.80581(14) 0.0446(4) Uani 1 1 d .
H3 H -0.2853 0.6651 0.7952 0.053 Uiso 1 1 calc R
C4 C -0.0159(3) 0.62982(14) 0.84285(14) 0.0447(4) Uani 1 1 d .
H4 H -0.0631 0.5939 0.9001 0.054 Uiso 1 1 calc R
C5 C 0.1664(3) 0.69085(13) 0.86719(12) 0.0397(4) Uani 1 1 d .
H5 H 0.1384 0.7416 0.9183 0.048 Uiso 1 1 calc R
C6 C 0.2203(2) 0.82991(12) 0.64364(13) 0.0341(4) Uani 1 1 d .
C7 C 0.1817(3) 0.87999(12) 0.55057(11) 0.0387(4) Uani 1 1 d .
C8 C 0.0100(3) 0.86535(15) 0.50278(13) 0.0515(5) Uani 1 1 d .
H8 H -0.0823 0.8208 0.5284 0.062 Uiso 1 1 calc R
C9 C -0.0239(4) 0.91700(17) 0.41712(14) 0.0661(6) Uani 1 1 d .
H9 H -0.1390 0.9070 0.3857 0.079 Uiso 1 1 calc R
C10 C 0.1117(5) 0.98275(16) 0.37852(15) 0.0752(8) Uani 1 1 d .
H10 H 0.0881 1.0177 0.3213 0.090 Uiso 1 1 calc R
C11 C 0.2810(5) 0.99666(18) 0.42437(15) 0.0725(8) Uani 1 1 d .
H11 H 0.3729 1.0409 0.3980 0.087 Uiso 1 1 calc R
C12 C 0.3173(3) 0.94562(15) 0.50951(13) 0.0540(5) Uani 1 1 d .
H12 H 0.4338 0.9553 0.5396 0.065 Uiso 1 1 calc R
C13 C 0.3271(3) 0.61918(17) 0.89905(14) 0.0520(5) Uani 1 1 d .
H13A H 0.4340 0.6617 0.9179 0.078 Uiso 1 1 calc R
H13B H 0.3636 0.5735 0.8474 0.078 Uiso 1 1 calc R
H13C H 0.2856 0.5769 0.9520 0.078 Uiso 1 1 calc R
N1 N 0.21827(18) 0.75062(11) 0.78006(10) 0.0342(3) Uani 1 1 d .
N2 N 0.3989(2) 0.77883(11) 0.76299(11) 0.0401(3) Uani 1 1 d .
N3 N 0.4003(2) 0.82745(12) 0.67996(11) 0.0394(3) Uani 1 1 d .
O1 O -0.20417(18) 0.85623(9) 0.69706(11) 0.0465(3) Uani 1 1 d .
O2 O -0.2002(2) 0.78144(13) 0.87797(11) 0.0632(4) Uani 1 1 d .
O3 O 0.0149(2) 0.55408(10) 0.77027(10) 0.0561(4) Uani 1 1 d .
H1O H -0.317(4) 0.8465(18) 0.6829(15) 0.055(6) Uiso 1 1 d .
H3O H 0.066(4) 0.5002(17) 0.7916(16) 0.071(7) Uiso 1 1 d .
H2O H -0.281(4) 0.824(2) 0.861(2) 0.085(9) Uiso 1 1 d .

loop_
_atom_site_aniso_label
_atom_site_aniso_U_11
_atom_site_aniso_U_22
_atom_site_aniso_U_33
_atom_site_aniso_U_23
_atom_site_aniso_U_13
_atom_site_aniso_U_12
C1 0.0261(8) 0.0280(7) 0.0434(9) -0.0012(7) -0.0019(7) 0.0016(6)
C2 0.0257(8) 0.0295(7) 0.0545(10) 0.0040(7) -0.0040(8) -0.0015(7)
C3 0.0287(8) 0.0431(9) 0.0619(11) 0.0081(9) 0.0051(8) -0.0020(8)
C4 0.0377(9) 0.0413(9) 0.0552(10) 0.0126(8) 0.0006(9) -0.0028(8)
C5 0.0379(9) 0.0405(9) 0.0406(8) 0.0030(7) 0.0005(7) 0.0026(8)
C6 0.0303(8) 0.0284(7) 0.0436(8) -0.0027(7) 0.0025(8) -0.0020(6)
C7 0.0468(10) 0.0287(7) 0.0406(8) -0.0034(7) 0.0049(8) 0.0006(8)
C8 0.0595(12) 0.0460(9) 0.0489(10) 0.0031(8) -0.0066(10) -0.0030(10)
C9 0.0957(18) 0.0529(11) 0.0499(11) -0.0005(10) -0.0163(13) 0.0090(13)
C10 0.140(3) 0.0416(11) 0.0444(11) 0.0048(9) 0.0010(15) 0.0058(14)
C11 0.118(2) 0.0448(10) 0.0549(12) 0.0044(10) 0.0244(15) -0.0151(13)
C12 0.0657(12) 0.0427(9) 0.0534(10) -0.0030(9) 0.0131(11) -0.0103(10)
C13 0.0459(10) 0.0563(11) 0.0539(11) 0.0113(9) -0.0084(10) 0.0049(10)
N1 0.0248(7) 0.0350(6) 0.0427(7) 0.0012(6) -0.0013(6) 0.0011(6)
N2 0.0242(6) 0.0440(8) 0.0522(8) -0.0003(7) -0.0021(7) -0.0017(6)
N3 0.0262(7) 0.0406(7) 0.0513(8) -0.0015(7) 0.0032(7) -0.0025(6)
O1 0.0244(6) 0.0333(6) 0.0818(9) 0.0111(6) -0.0068(7) -0.0007(5)
O2 0.0557(9) 0.0721(10) 0.0618(9) 0.0036(8) 0.0116(8) 0.0216(9)
O3 0.0610(9) 0.0338(6) 0.0735(9) 0.0027(6) -0.0204(8) 0.0013(7)

loop_
_atom_type_symbol
_atom_type_description
_atom_type_scat_dispersion_real
_atom_type_scat_dispersion_imag
_atom_type_scat_source
C C 0.0033 0.0000 'International Tables Vol C Tables 4.2.6.8 and 6.1.1.4'
H H 0.0000 0.0000 'International Tables Vol C Tables 4.2.6.8 and 6.1.1.4'
N N 0.0061 0.0000 'International Tables Vol C Tables 4.2.6.8 and 6.1.1.4'
O O 0.0106 0.0000 'International Tables Vol C Tables 4.2.6.8 and 6.1.1.4'

loop_
_geom_angle_atom_site_label_1
_geom_angle_atom_site_label_2
_geom_angle_atom_site_label_3
_geom_angle
N1 C1 C6 104.86(14)
N1 C1 C2 121.28(15)
C6 C1 C2 133.86(16)
O1 C2 C1 107.07(13)
O1 C2 C3 111.35(15)
C1 C2 C3 111.95(15)
O1 C2 H2 108.8
C1 C2 H2 108.8
C3 C2 H2 108.8
O2 C3 C4 107.01(16)
O2 C3 C2 111.74(14)
C4 C3 C2 111.72(15)
O2 C3 H3 108.8
C4 C3 H3 108.8
C2 C3 H3 108.8
O3 C4 C3 106.43(15)
O3 C4 C5 111.80(15)
C3 C4 C5 110.46(14)
O3 C4 H4 109.4
C3 C4 H4 109.4
C5 C4 H4 109.4
N1 C5 C13 111.31(15)
N1 C5 C4 106.04(13)
C13 C5 C4 113.00(15)
N1 C5 H5 108.8
C13 C5 H5 108.8
C4 C5 H5 108.8
N3 C6 C1 107.41(15)
N3 C6 C7 120.75(15)
C1 C6 C7 131.84(16)
C12 C7 C8 118.29(17)
C12 C7 C6 119.74(17)
C8 C7 C6 121.95(16)
C9 C8 C7 120.3(2)
C9 C8 H8 119.9
C7 C8 H8 119.9
C10 C9 C8 120.3(2)
C10 C9 H9 119.8
C8 C9 H9 119.8
C11 C10 C9 119.8(2)
C11 C10 H10 120.1
C9 C10 H10 120.1
C10 C11 C12 120.6(2)
C10 C11 H11 119.7
C12 C11 H11 119.7
C11 C12 C7 120.7(2)
C11 C12 H12 119.7
C7 C12 H12 119.7
C5 C13 H13A 109.5
C5 C13 H13B 109.5
H13A C13 H13B 109.5
C5 C13 H13C 109.5
H13A C13 H13C 109.5
H13B C13 H13C 109.5
N2 N1 C1 111.41(13)
N2 N1 C5 121.02(13)
C1 N1 C5 127.55(14)
N3 N2 N1 106.78(13)
N2 N3 C6 109.54(13)
C2 O1 H1O 111.1(16)
C3 O2 H2O 111(2)
C4 O3 H3O 111.1(16)

loop_
_geom_bond_atom_site_label_1
_geom_bond_atom_site_label_2
_geom_bond_distance
C1 N1 1.346(2)
C1 C6 1.379(2)
C1 C2 1.506(2)
C2 O1 1.429(2)
C2 C3 1.539(2)
C2 H2 0.9800
C3 O2 1.414(2)
C3 C4 1.520(2)
C3 H3 0.9800
C4 O3 1.412(2)
C4 C5 1.533(2)
C4 H4 0.9800
C5 N1 1.482(2)
C5 C13 1.513(2)
C5 H5 0.9800
C6 N3 1.364(2)
C6 C7 1.476(2)
C7 C12 1.387(3)
C7 C8 1.393(3)
C8 C9 1.388(3)
C8 H8 0.9300
C9 C10 1.374(4)
C9 H9 0.9300
C10 C11 1.364(4)
C10 H10 0.9300
C11 C12 1.381(3)
C11 H11 0.9300
C12 H12 0.9300
C13 H13A 0.9600
C13 H13B 0.9600
C13 H13C 0.9600
N1 N2 1.3397(19)
N2 N3 1.317(2)
O1 H1O 0.83(2)
O2 H2O 0.82(3)
O3 H3O 0.82(2)

loop_
_geom_hbond_atom_site_label_D
_geom_hbond_atom_site_label_H
_geom_hbond_atom_site_label_A
_geom_hbond_distance_DH
_geom_hbond_distance_HA
_geom_hbond_distance_DA
_geom_hbond_angle_DHA
_geom_hbond_site_symmetry_A
O2 H2O N2 0.82(3) 2.70(3) 3.247(2) 126(2) 1_455
O3 H3O O1 0.82(2) 2.06(2) 2.8612(18) 163(2) 3_546
O1 H1O N3 0.83(2) 2.00(3) 2.814(2) 167(2) 1_455

loop_
_geom_torsion_atom_site_label_1
_geom_torsion_atom_site_label_2
_geom_torsion_atom_site_label_3
_geom_torsion_atom_site_label_4
_geom_torsion
N1 C1 C2 O1 126.37(15)
C6 C1 C2 O1 -54.3(3)
N1 C1 C2 C3 4.1(2)
C6 C1 C2 C3 -176.60(16)
O1 C2 C3 O2 -36.0(2)
C1 C2 C3 O2 83.85(19)
O1 C2 C3 C4 -155.84(14)
C1 C2 C3 C4 -36.0(2)
O2 C3 C4 O3 179.86(14)
C2 C3 C4 O3 -57.52(18)
O2 C3 C4 C5 -58.59(19)
C2 C3 C4 C5 64.0(2)
O3 C4 C5 N1 63.89(16)
C3 C4 C5 N1 -54.43(19)
O3 C4 C5 C13 -58.3(2)
C3 C4 C5 C13 -176.62(15)
N1 C1 C6 N3 -0.52(18)
C2 C1 C6 N3 -179.92(18)
N1 C1 C6 C7 179.94(15)
C2 C1 C6 C7 0.5(3)
N3 C6 C7 C12 -14.7(2)
C1 C6 C7 C12 164.81(18)
N3 C6 C7 C8 166.73(16)
C1 C6 C7 C8 -13.8(3)
C12 C7 C8 C9 -1.1(3)
C6 C7 C8 C9 177.55(17)
C7 C8 C9 C10 0.2(3)
C8 C9 C10 C11 0.5(3)
C9 C10 C11 C12 -0.3(3)
C10 C11 C12 C7 -0.6(3)
C8 C7 C12 C11 1.3(3)
C6 C7 C12 C11 -177.37(17)
C6 C1 N1 N2 0.36(18)
C2 C1 N1 N2 179.86(15)
C6 C1 N1 C5 -177.73(14)
C2 C1 N1 C5 1.8(2)
C13 C5 N1 N2 -31.1(2)
C4 C5 N1 N2 -154.40(15)
C13 C5 N1 C1 146.80(17)
C4 C5 N1 C1 23.5(2)
C1 N1 N2 N3 -0.05(18)
C5 N1 N2 N3 178.18(13)
N1 N2 N3 C6 -0.29(18)
C1 C6 N3 N2 0.51(18)
C7 C6 N3 N2 -179.89(13)
